data_2239640
loop_
_publ_author_name
'Senge, Mathias O.'
'Dahms, Katja'

_publ_section_title
;
 (5-<i>n</i>-Butyl-10,20-diisobutylporphyrinato)nickel(II)
;
_journal_issue 7
_journal_name_full 'Acta Crystallographica Section E'
_journal_page_first m251
_journal_paper_doi 10.1107/S1600536814012884
_journal_volume 70
_journal_year 2014
_chemical_formula_iupac '[Ni (C32 H36 N4)]'
_chemical_formula_moiety 'C32 H36 N4 Ni'
_chemical_formula_sum 'C32 H36 N4 Ni'
_chemical_formula_weight 535.34
_chemical_name_systematic
;
(5-<i>n</i>-Butyl-10,20-diisobutylporphyrinato)nickel(II)
;
_space_group_IT_number 2
_symmetry_cell_setting triclinic
_symmetry_space_group_name_Hall '-P 1'
_symmetry_space_group_name_H-M 'P -1'
_atom_sites_solution_hydrogens geom
_atom_sites_solution_primary direct
_atom_sites_solution_secondary difmap
_audit_creation_method SHELXL-97
_cell_angle_alpha 87.474(2)
_cell_angle_beta 81.501(2)
_cell_angle_gamma 89.955(2)
_cell_formula_units_Z 4
_cell_length_a 10.2557(14)
_cell_length_b 11.3234(15)
_cell_length_c 23.220(3)
_cell_measurement_reflns_used 5659
_cell_measurement_temperature 90(2)
_cell_measurement_theta_max 55.084
_cell_measurement_theta_min 5.327
_cell_volume 2664.3(6)
_computing_cell_refinement 'SAINT (Bruker, 2005)'
_computing_data_collection 'SMART (Bruker, 2005)'
_computing_data_reduction 'SAINT (Bruker, 2005)'
_computing_molecular_graphics 'XP in SHELXTL (Sheldrick, 2008) and Mercury (Macrae <i>et al.</i>, 2006)'
_computing_publication_material 'SHELXTL-Plus (Sheldrick, 2008)'
_computing_structure_refinement 'SHELXL97 (Sheldrick, 2008)'
_computing_structure_solution 'SIR92 (Altomare <i>et al.</i>, 1994)'
_diffrn_ambient_temperature 90(2)
_diffrn_measured_fraction_theta_full 0.990
_diffrn_measured_fraction_theta_max 0.990
_diffrn_measurement_device_type 'Bruker SMART CCD area-detector'
_diffrn_measurement_method 'phi and omega scans'
_diffrn_radiation_monochromator graphite
_diffrn_radiation_source 'sealed tube'
_diffrn_radiation_type MoK\a
_diffrn_radiation_wavelength 0.71073
_diffrn_reflns_av_R_equivalents 0.0353
_diffrn_reflns_av_sigmaI/netI 0.0434
_diffrn_reflns_limit_h_max 13
_diffrn_reflns_limit_h_min -13
_diffrn_reflns_limit_k_max 14
_diffrn_reflns_limit_k_min -14
_diffrn_reflns_limit_l_max 30
_diffrn_reflns_limit_l_min -30
_diffrn_reflns_number 34414
_diffrn_reflns_theta_full 27.67
_diffrn_reflns_theta_max 27.67
_diffrn_reflns_theta_min 0.89
_diffrn_standards_decay_% 0
_diffrn_standards_number 0
_exptl_absorpt_coefficient_mu 0.757
_exptl_absorpt_correction_T_max 0.8161
_exptl_absorpt_correction_T_min 0.7518
_exptl_absorpt_correction_type multi-scan
_exptl_absorpt_process_details '(SADABS; Bruker, 2005)'
_exptl_crystal_colour red
_exptl_crystal_density_diffrn 1.335
_exptl_crystal_density_method 'not measured'
_exptl_crystal_description block
_exptl_crystal_F_000 1136
_exptl_crystal_size_max 0.40
_exptl_crystal_size_mid 0.30
_exptl_crystal_size_min 0.28
_refine_diff_density_max 0.584
_refine_diff_density_min -0.470
_refine_ls_extinction_method none
_refine_ls_goodness_of_fit_ref 1.037
_refine_ls_hydrogen_treatment constr
_refine_ls_matrix_type full
_refine_ls_number_parameters 677
_refine_ls_number_reflns 12344
_refine_ls_number_restraints 0
_refine_ls_restrained_S_all 1.037
_refine_ls_R_factor_all 0.0603
_refine_ls_R_factor_gt 0.0373
_refine_ls_shift/su_max 0.001
_refine_ls_shift/su_mean 0.000
_refine_ls_structure_factor_coef Fsqd
_refine_ls_weighting_details 'calc w=1/[\s^2^(Fo^2^)+(0.0531P)^2^+1.1259P] where P=(Fo^2^+2Fc^2^)/3'
_refine_ls_weighting_scheme calc
_refine_ls_wR_factor_gt 0.0922
_refine_ls_wR_factor_ref 0.1059
_reflns_number_gt 9370
_reflns_number_total 12344
_reflns_threshold_expression I>2sigma(I)
_cod_data_source_file cv5460sup1.cf
_cod_data_source_block I
_cod_original_cell_volume 2664.2(6)
_cod_database_code 2239640
_cod_database_fobs_code 2239640

loop_
_symmetry_equiv_pos_as_xyz
'x, y, z'
'-x, -y, -z'

loop_
_atom_site_type_symbol
_atom_site_label
_atom_site_fract_x
_atom_site_fract_y
_atom_site_fract_z
_atom_site_U_iso_or_equiv
_atom_site_adp_type
_atom_site_calc_flag
_atom_site_refinement_flags
_atom_site_occupancy
_atom_site_symmetry_multiplicity
Ni Ni1 0.31532(2) 0.93466(2) 0.278602(11) 0.01394(7) Uani d . 1 1
N N21 0.20303(16) 1.06325(15) 0.26337(7) 0.0155(3) Uani d . 1 1
N N22 0.38963(16) 0.93563(14) 0.19812(7) 0.0149(3) Uani d . 1 1
N N23 0.42627(17) 0.80379(15) 0.29343(7) 0.0171(4) Uani d . 1 1
N N24 0.24418(16) 0.93538(15) 0.35971(7) 0.0167(4) Uani d . 1 1
C C1 0.1363(2) 1.13695(18) 0.30319(9) 0.0169(4) Uani d . 1 1
C C2 0.0596(2) 1.2206(2) 0.27413(10) 0.0222(5) Uani d . 1 1
H H2A 0.0071 1.2822 0.2917 0.027 Uiso calc R 1 1
C C3 0.0760(2) 1.19549(19) 0.21742(9) 0.0213(5) Uani d . 1 1
H H3A 0.0340 1.2335 0.1879 0.026 Uiso calc R 1 1
C C4 0.1687(2) 1.10054(18) 0.20991(9) 0.0173(4) Uani d . 1 1
C C5 0.2273(2) 1.06158(18) 0.15644(9) 0.0172(4) Uani d . 1 1
C C6 0.3379(2) 0.98923(18) 0.15189(9) 0.0171(4) Uani d . 1 1
C C7 0.4241(2) 0.97116(19) 0.09862(9) 0.0213(4) Uani d . 1 1
H H7A 0.4095 0.9963 0.0605 0.026 Uiso calc R 1 1
C C8 0.5299(2) 0.9117(2) 0.11266(10) 0.0230(5) Uani d . 1 1
H H8A 0.6055 0.8904 0.0864 0.028 Uiso calc R 1 1
C C9 0.5077(2) 0.88651(18) 0.17414(9) 0.0184(4) Uani d . 1 1
C C10 0.5865(2) 0.81180(18) 0.20397(10) 0.0202(4) Uani d . 1 1
C C11 0.5393(2) 0.76651(18) 0.25950(10) 0.0196(4) Uani d . 1 1
C C12 0.5926(2) 0.6651(2) 0.28770(10) 0.0252(5) Uani d . 1 1
H H12A 0.6718 0.6249 0.2741 0.030 Uiso calc R 1 1
C C13 0.5091(2) 0.6381(2) 0.33694(10) 0.0252(5) Uani d . 1 1
H H13A 0.5155 0.5728 0.3635 0.030 Uiso calc R 1 1
C C14 0.4087(2) 0.72641(18) 0.34176(10) 0.0203(4) Uani d . 1 1
C C15 0.3205(2) 0.74236(19) 0.39121(9) 0.0217(5) Uani d . 1 1
H H15A 0.3065 0.6795 0.4200 0.026 Uiso calc R 1 1
C C16 0.2515(2) 0.84554(19) 0.40095(9) 0.0200(4) Uani d . 1 1
C C17 0.1902(2) 0.8800(2) 0.45693(10) 0.0252(5) Uani d . 1 1
H H17A 0.1794 0.8323 0.4920 0.030 Uiso calc R 1 1
C C18 0.1508(2) 0.9926(2) 0.45073(9) 0.0237(5) Uani d . 1 1
H H18A 0.1114 1.0406 0.4810 0.028 Uiso calc R 1 1
C C19 0.1792(2) 1.02699(19) 0.38957(9) 0.0188(4) Uani d . 1 1
C C20 0.1331(2) 1.12786(19) 0.36344(9) 0.0183(4) Uani d . 1 1
C C5A 0.1812(2) 1.11047(19) 0.10108(9) 0.0201(4) Uani d . 1 1
H H5AA 0.0859 1.1279 0.1095 0.024 Uiso calc R 1 1
H H5AB 0.1930 1.0492 0.0716 0.024 Uiso calc R 1 1
C C5B 0.2548(2) 1.2228(2) 0.07539(9) 0.0245(5) Uani d . 1 1
H H5BA 0.2374 1.2861 0.1036 0.029 Uiso calc R 1 1
H H5BB 0.3507 1.2072 0.0696 0.029 Uiso calc R 1 1
C C5C 0.2146(3) 1.2659(2) 0.01739(10) 0.0291(5) Uani d . 1 1
H H5CA 0.2258 1.2008 -0.0099 0.035 Uiso calc R 1 1
H H5CB 0.1202 1.2874 0.0237 0.035 Uiso calc R 1 1
C C5D 0.2952(3) 1.3722(2) -0.00990(12) 0.0445(7) Uani d . 1 1
H H5DA 0.2657 1.3966 -0.0469 0.067 Uiso calc R 1 1
H H5DB 0.3887 1.3509 -0.0171 0.067 Uiso calc R 1 1
H H5DC 0.2832 1.4375 0.0167 0.067 Uiso calc R 1 1
C C10A 0.7199(2) 0.7755(2) 0.17288(10) 0.0238(5) Uani d . 1 1
H H10A 0.7107 0.7548 0.1327 0.029 Uiso calc R 1 1
H H10B 0.7495 0.7039 0.1932 0.029 Uiso calc R 1 1
C C10B 0.8251(2) 0.8721(2) 0.17017(10) 0.0243(5) Uani d . 1 1
H H10C 0.7920 0.9450 0.1513 0.029 Uiso calc R 1 1
C C10C 0.8518(3) 0.9024(3) 0.23078(12) 0.0387(6) Uani d . 1 1
H H10D 0.7710 0.9328 0.2531 0.058 Uiso calc R 1 1
H H10E 0.9213 0.9627 0.2272 0.058 Uiso calc R 1 1
H H10F 0.8801 0.8312 0.2510 0.058 Uiso calc R 1 1
C C10D 0.9512(2) 0.8344(2) 0.13253(11) 0.0321(6) Uani d . 1 1
H H10G 1.0186 0.8962 0.1314 0.048 Uiso calc R 1 1
H H10H 0.9334 0.8223 0.0929 0.048 Uiso calc R 1 1
H H10I 0.9829 0.7605 0.1490 0.048 Uiso calc R 1 1
C C20A 0.0701(2) 1.2261(2) 0.40013(9) 0.0223(5) Uani d . 1 1
H H20A 0.0573 1.1980 0.4416 0.027 Uiso calc R 1 1
H H20B -0.0181 1.2424 0.3892 0.027 Uiso calc R 1 1
C C20B 0.1496(2) 1.3423(2) 0.39398(10) 0.0252(5) Uani d . 1 1
H H20C 0.1469 1.3783 0.3541 0.030 Uiso calc R 1 1
C C20C 0.2933(2) 1.3236(2) 0.40132(13) 0.0377(6) Uani d . 1 1
H H20D 0.3380 1.4004 0.3996 0.057 Uiso calc R 1 1
H H20E 0.3364 1.2756 0.3700 0.057 Uiso calc R 1 1
H H20F 0.2980 1.2829 0.4391 0.057 Uiso calc R 1 1
C C20D 0.0830(3) 1.4269(2) 0.43839(11) 0.0325(6) Uani d . 1 1
H H20G -0.0098 1.4361 0.4335 0.049 Uiso calc R 1 1
H H20H 0.1274 1.5040 0.4323 0.049 Uiso calc R 1 1
H H20I 0.0886 1.3950 0.4779 0.049 Uiso calc R 1 1
Ni Ni2 0.80710(2) 0.42660(2) 0.286765(11) 0.01391(7) Uani d . 1 1
N N25 0.69867(16) 0.30199(15) 0.26770(7) 0.0161(3) Uani d . 1 1
N N26 0.88415(16) 0.44790(14) 0.20710(7) 0.0156(3) Uani d . 1 1
N N27 0.91480(17) 0.55279(15) 0.30578(7) 0.0170(4) Uani d . 1 1
N N28 0.72924(16) 0.40601(15) 0.36676(7) 0.0159(3) Uani d . 1 1
C C21 0.6345(2) 0.21597(18) 0.30528(9) 0.0178(4) Uani d . 1 1
C C22 0.5631(2) 0.1380(2) 0.27340(10) 0.0230(5) Uani d . 1 1
H H22A 0.5135 0.0701 0.2890 0.028 Uiso calc R 1 1
C C23 0.5797(2) 0.1792(2) 0.21761(10) 0.0233(5) Uani d . 1 1
H H23A 0.5404 0.1483 0.1869 0.028 Uiso calc R 1 1
C C24 0.6680(2) 0.27838(18) 0.21314(9) 0.0178(4) Uani d . 1 1
C C25 0.7264(2) 0.33368(18) 0.16104(9) 0.0179(4) Uani d . 1 1
C C26 0.8343(2) 0.40864(18) 0.15906(9) 0.0171(4) Uani d . 1 1
C C27 0.9212(2) 0.44412(19) 0.10688(9) 0.0215(4) Uani d . 1 1
H H27A 0.9075 0.4318 0.0680 0.026 Uiso calc R 1 1
C C28 1.0262(2) 0.4983(2) 0.12346(9) 0.0231(5) Uani d . 1 1
H H28A 1.1021 0.5274 0.0984 0.028 Uiso calc R 1 1
C C29 1.0023(2) 0.50376(18) 0.18557(9) 0.0179(4) Uani d . 1 1
C C30 1.0804(2) 0.56742(18) 0.21814(9) 0.0191(4) Uani d . 1 1
C C31 1.0312(2) 0.59727(18) 0.27420(9) 0.0185(4) Uani d . 1 1
C C32 1.0819(2) 0.68996(19) 0.30550(10) 0.0231(5) Uani d . 1 1
H H32A 1.1620 0.7326 0.2941 0.028 Uiso calc R 1 1
C C33 0.9949(2) 0.70478(19) 0.35376(10) 0.0232(5) Uani d . 1 1
H H33A 0.9997 0.7625 0.3818 0.028 Uiso calc R 1 1
C C34 0.8936(2) 0.61787(18) 0.35511(9) 0.0195(4) Uani d . 1 1
C C35 0.7992(2) 0.59113(19) 0.40261(9) 0.0201(4) Uani d . 1 1
H H35A 0.7825 0.6470 0.4321 0.024 Uiso calc R 1 1
C C36 0.7282(2) 0.48733(19) 0.40918(9) 0.0191(4) Uani d . 1 1
C C37 0.6564(2) 0.4413(2) 0.46314(9) 0.0229(5) Uani d . 1 1
H H37A 0.6380 0.4819 0.4983 0.028 Uiso calc R 1 1
C C38 0.6200(2) 0.3299(2) 0.45469(9) 0.0230(5) Uani d . 1 1
H H38A 0.5748 0.2760 0.4833 0.028 Uiso calc R 1 1
C C39 0.6624(2) 0.30757(19) 0.39415(9) 0.0182(4) Uani d . 1 1
C C40 0.6267(2) 0.20995(19) 0.36567(9) 0.0191(4) Uani d . 1 1
C C25A 0.6851(2) 0.29766(19) 0.10455(9) 0.0215(5) Uani d . 1 1
H H25A 0.6994 0.3650 0.0756 0.026 Uiso calc R 1 1
H H25B 0.5897 0.2787 0.1112 0.026 Uiso calc R 1 1
C C25B 0.7613(3) 0.1905(2) 0.07968(10) 0.0288(5) Uani d . 1 1
H H25C 0.8568 0.2089 0.0741 0.035 Uiso calc R 1 1
H H25D 0.7451 0.1229 0.1083 0.035 Uiso calc R 1 1
C C25C 0.7236(3) 0.1542(2) 0.02160(10) 0.0322(6) Uani d . 1 1
H H25E 0.7686 0.0793 0.0107 0.039 Uiso calc R 1 1
H H25F 0.6274 0.1391 0.0268 0.039 Uiso calc R 1 1
C C25D 0.7587(3) 0.2455(2) -0.02770(11) 0.0361(6) Uani d . 1 1
H H25G 0.7413 0.2131 -0.0643 0.054 Uiso calc R 1 1
H H25H 0.8523 0.2663 -0.0309 0.054 Uiso calc R 1 1
H H25I 0.7052 0.3164 -0.0198 0.054 Uiso calc R 1 1
C C30A 1.2157(2) 0.60893(19) 0.18913(10) 0.0229(5) Uani d . 1 1
H H30A 1.2502 0.6669 0.2139 0.027 Uiso calc R 1 1
H H30B 1.2074 0.6497 0.1513 0.027 Uiso calc R 1 1
C C30B 1.3145(2) 0.5075(2) 0.17884(10) 0.0244(5) Uani d . 1 1
H H30C 1.2753 0.4475 0.1560 0.029 Uiso calc R 1 1
C C30C 1.4416(2) 0.5535(2) 0.14223(11) 0.0319(6) Uani d . 1 1
H H30D 1.4216 0.5897 0.1055 0.048 Uiso calc R 1 1
H H30E 1.5027 0.4877 0.1340 0.048 Uiso calc R 1 1
H H30F 1.4821 0.6126 0.1637 0.048 Uiso calc R 1 1
C C30D 1.3408(3) 0.4469(2) 0.23549(12) 0.0364(6) Uani d . 1 1
H H30G 1.2589 0.4113 0.2560 0.055 Uiso calc R 1 1
H H30H 1.3735 0.5051 0.2600 0.055 Uiso calc R 1 1
H H30I 1.4070 0.3851 0.2271 0.055 Uiso calc R 1 1
C C40A 0.5723(2) 0.09968(19) 0.40010(9) 0.0216(5) Uani d . 1 1
H H40A 0.4814 0.0860 0.3922 0.026 Uiso calc R 1 1
H H40B 0.5673 0.1135 0.4422 0.026 Uiso calc R 1 1
C C40B 0.6534(2) -0.0122(2) 0.38638(10) 0.0238(5) Uani d . 1 1
H H40C 0.6361 -0.0393 0.3478 0.029 Uiso calc R 1 1
C C40C 0.8014(2) 0.0077(2) 0.38293(10) 0.0270(5) Uani d . 1 1
H H40D 0.8314 0.0663 0.3514 0.040 Uiso calc R 1 1
H H40E 0.8477 -0.0670 0.3751 0.040 Uiso calc R 1 1
H H40F 0.8203 0.0366 0.4200 0.040 Uiso calc R 1 1
C C40D 0.6058(2) -0.1096(2) 0.43290(11) 0.0295(5) Uani d . 1 1
H H40G 0.5097 -0.1170 0.4369 0.044 Uiso calc R 1 1
H H40H 0.6312 -0.0891 0.4703 0.044 Uiso calc R 1 1
H H40I 0.6463 -0.1850 0.4212 0.044 Uiso calc R 1 1

loop_
_atom_site_aniso_label
_atom_site_aniso_U_11
_atom_site_aniso_U_22
_atom_site_aniso_U_33
_atom_site_aniso_U_12
_atom_site_aniso_U_13
_atom_site_aniso_U_23
Ni1 0.01368(13) 0.01396(13) 0.01492(13) 0.00002(10) -0.00454(10) -0.00064(10)
N21 0.0155(8) 0.0169(8) 0.0147(8) 0.0000(7) -0.0038(7) -0.0014(7)
N22 0.0138(8) 0.0135(8) 0.0178(8) -0.0006(6) -0.0033(7) -0.0019(7)
N23 0.0169(9) 0.0161(8) 0.0196(9) -0.0001(7) -0.0068(7) -0.0005(7)
N24 0.0157(8) 0.0185(9) 0.0166(8) -0.0013(7) -0.0053(7) 0.0007(7)
C1 0.0152(10) 0.0182(10) 0.0172(10) -0.0003(8) -0.0021(8) -0.0013(8)
C2 0.0209(11) 0.0239(11) 0.0222(11) 0.0062(9) -0.0042(9) -0.0026(9)
C3 0.0213(11) 0.0240(11) 0.0199(11) 0.0045(9) -0.0078(9) 0.0009(9)
C4 0.0158(10) 0.0187(10) 0.0181(10) -0.0003(8) -0.0051(8) -0.0013(8)
C5 0.0177(10) 0.0175(10) 0.0171(10) -0.0035(8) -0.0049(8) -0.0001(8)
C6 0.0197(10) 0.0164(10) 0.0161(10) -0.0031(8) -0.0047(8) -0.0027(8)
C7 0.0233(11) 0.0251(11) 0.0160(10) 0.0005(9) -0.0031(8) -0.0035(9)
C8 0.0204(11) 0.0244(11) 0.0234(11) 0.0000(9) 0.0010(9) -0.0054(9)
C9 0.0171(10) 0.0167(10) 0.0214(10) -0.0018(8) -0.0018(8) -0.0043(8)
C10 0.0170(10) 0.0166(10) 0.0281(12) 0.0002(8) -0.0054(9) -0.0057(9)
C11 0.0159(10) 0.0172(10) 0.0273(11) 0.0002(8) -0.0080(8) -0.0039(9)
C12 0.0201(11) 0.0225(11) 0.0350(13) 0.0044(9) -0.0107(10) -0.0019(10)
C13 0.0285(12) 0.0189(11) 0.0305(12) 0.0014(9) -0.0124(10) 0.0023(9)
C14 0.0214(11) 0.0170(10) 0.0249(11) -0.0013(8) -0.0124(9) 0.0015(9)
C15 0.0250(11) 0.0203(11) 0.0214(11) -0.0057(9) -0.0103(9) 0.0061(9)
C16 0.0200(11) 0.0236(11) 0.0174(10) -0.0051(9) -0.0072(8) 0.0030(8)
C17 0.0248(12) 0.0323(13) 0.0185(11) -0.0040(10) -0.0045(9) 0.0042(9)
C18 0.0218(11) 0.0318(13) 0.0176(11) -0.0024(9) -0.0026(9) -0.0009(9)
C19 0.0167(10) 0.0240(11) 0.0159(10) -0.0047(8) -0.0034(8) -0.0018(8)
C20 0.0154(10) 0.0223(11) 0.0172(10) -0.0013(8) -0.0015(8) -0.0026(8)
C5A 0.0227(11) 0.0238(11) 0.0149(10) 0.0013(9) -0.0059(8) -0.0014(8)
C5B 0.0323(13) 0.0225(11) 0.0191(11) 0.0000(10) -0.0054(9) 0.0010(9)
C5C 0.0358(13) 0.0311(13) 0.0195(11) 0.0086(11) -0.0021(10) 0.0028(10)
C5D 0.064(2) 0.0369(15) 0.0287(14) 0.0055(14) 0.0025(13) 0.0106(12)
C10A 0.0184(11) 0.0229(11) 0.0298(12) 0.0037(9) -0.0016(9) -0.0036(9)
C10B 0.0195(11) 0.0220(11) 0.0303(12) 0.0015(9) -0.0011(9) 0.0016(9)
C10C 0.0239(13) 0.0538(17) 0.0392(15) -0.0107(12) -0.0042(11) -0.0125(13)
C10D 0.0231(12) 0.0343(14) 0.0364(14) -0.0018(10) 0.0037(10) -0.0001(11)
C20A 0.0204(11) 0.0286(12) 0.0176(10) 0.0036(9) -0.0006(8) -0.0046(9)
C20B 0.0267(12) 0.0270(12) 0.0223(11) 0.0047(10) -0.0042(9) -0.0054(9)
C20C 0.0276(13) 0.0355(14) 0.0513(17) 0.0021(11) -0.0066(12) -0.0153(13)
C20D 0.0346(14) 0.0338(14) 0.0322(13) 0.0092(11) -0.0117(11) -0.0116(11)
Ni2 0.01358(13) 0.01427(13) 0.01468(13) -0.00048(10) -0.00432(10) -0.00196(10)
N25 0.0145(8) 0.0184(9) 0.0159(8) -0.0016(7) -0.0032(7) -0.0024(7)
N26 0.0162(8) 0.0136(8) 0.0180(8) 0.0005(7) -0.0052(7) -0.0010(7)
N27 0.0171(9) 0.0164(8) 0.0186(9) 0.0012(7) -0.0059(7) -0.0022(7)
N28 0.0145(8) 0.0177(8) 0.0161(8) 0.0027(7) -0.0043(7) -0.0015(7)
C21 0.0160(10) 0.0164(10) 0.0213(10) -0.0012(8) -0.0031(8) -0.0011(8)
C22 0.0231(11) 0.0234(11) 0.0235(11) -0.0084(9) -0.0070(9) 0.0002(9)
C23 0.0238(11) 0.0244(11) 0.0235(11) -0.0054(9) -0.0088(9) -0.0027(9)
C24 0.0170(10) 0.0193(10) 0.0183(10) 0.0003(8) -0.0060(8) -0.0022(8)
C25 0.0197(10) 0.0174(10) 0.0177(10) 0.0034(8) -0.0059(8) -0.0015(8)
C26 0.0184(10) 0.0169(10) 0.0166(10) 0.0021(8) -0.0051(8) 0.0007(8)
C27 0.0235(11) 0.0246(11) 0.0164(10) 0.0005(9) -0.0031(8) -0.0005(9)
C28 0.0236(11) 0.0250(11) 0.0198(11) -0.0003(9) -0.0007(9) 0.0006(9)
C29 0.0179(10) 0.0154(10) 0.0202(10) 0.0010(8) -0.0028(8) -0.0012(8)
C30 0.0180(10) 0.0147(10) 0.0248(11) 0.0001(8) -0.0047(8) 0.0022(8)
C31 0.0162(10) 0.0155(10) 0.0249(11) 0.0012(8) -0.0070(8) 0.0008(8)
C32 0.0206(11) 0.0205(11) 0.0298(12) -0.0032(9) -0.0090(9) -0.0011(9)
C33 0.0251(12) 0.0201(11) 0.0266(12) -0.0006(9) -0.0097(9) -0.0057(9)
C34 0.0221(11) 0.0177(10) 0.0213(11) 0.0035(8) -0.0103(8) -0.0039(8)
C35 0.0222(11) 0.0209(11) 0.0193(10) 0.0043(9) -0.0085(8) -0.0065(8)
C36 0.0184(10) 0.0243(11) 0.0164(10) 0.0047(8) -0.0075(8) -0.0030(8)
C37 0.0218(11) 0.0323(12) 0.0154(10) 0.0048(9) -0.0037(8) -0.0048(9)
C38 0.0215(11) 0.0298(12) 0.0178(10) 0.0006(9) -0.0036(8) 0.0005(9)
C39 0.0157(10) 0.0228(11) 0.0164(10) 0.0017(8) -0.0035(8) 0.0014(8)
C40 0.0147(10) 0.0217(11) 0.0206(10) -0.0004(8) -0.0019(8) 0.0010(8)
C25A 0.0273(12) 0.0214(11) 0.0176(10) -0.0017(9) -0.0101(9) -0.0004(8)
C25B 0.0447(15) 0.0232(12) 0.0200(11) 0.0010(10) -0.0091(10) -0.0032(9)
C25C 0.0491(16) 0.0284(13) 0.0191(11) -0.0073(11) -0.0038(11) -0.0048(10)
C25D 0.0497(17) 0.0375(15) 0.0196(12) -0.0100(12) 0.0005(11) -0.0025(10)
C30A 0.0197(11) 0.0218(11) 0.0267(12) -0.0042(9) -0.0021(9) -0.0006(9)
C30B 0.0196(11) 0.0245(11) 0.0284(12) -0.0030(9) -0.0004(9) -0.0040(9)
C30C 0.0226(12) 0.0337(14) 0.0375(14) -0.0016(10) 0.0029(10) -0.0042(11)
C30D 0.0265(13) 0.0418(15) 0.0398(15) 0.0041(11) -0.0038(11) 0.0073(12)
C40A 0.0216(11) 0.0226(11) 0.0193(10) -0.0041(9) -0.0002(8) 0.0024(9)
C40B 0.0268(12) 0.0243(11) 0.0208(11) -0.0028(9) -0.0042(9) -0.0025(9)
C40C 0.0260(12) 0.0279(12) 0.0271(12) 0.0012(10) -0.0043(9) 0.0000(10)
C40D 0.0323(13) 0.0241(12) 0.0318(13) -0.0045(10) -0.0050(10) 0.0040(10)

loop_
_atom_type_symbol
_atom_type_description
_atom_type_scat_dispersion_real
_atom_type_scat_dispersion_imag
_atom_type_scat_source
C C 0.0033 0.0016 'International Tables Vol C Tables 4.2.6.8 and 6.1.1.4'
H H 0.0000 0.0000 'International Tables Vol C Tables 4.2.6.8 and 6.1.1.4'
N N 0.0061 0.0033 'International Tables Vol C Tables 4.2.6.8 and 6.1.1.4'
Ni Ni 0.3393 1.1124 'International Tables Vol C Tables 4.2.6.8 and 6.1.1.4'

loop_
_geom_angle_atom_site_label_1
_geom_angle_atom_site_label_2
_geom_angle_atom_site_label_3
_geom_angle
N21 Ni1 N22 90.66(7)
N21 Ni1 N24 89.63(7)
N22 Ni1 N24 178.74(7)
N21 Ni1 N23 179.09(7)
N22 Ni1 N23 89.17(7)
N24 Ni1 N23 90.56(7)
C1 N21 C4 105.34(16)
C1 N21 Ni1 127.44(14)
C4 N21 Ni1 127.21(14)
C6 N22 C9 105.75(17)
C6 N22 Ni1 126.81(14)
C9 N22 Ni1 127.41(14)
C11 N23 C14 105.22(17)
C11 N23 Ni1 128.42(14)
C14 N23 Ni1 126.36(15)
C16 N24 C19 105.63(17)
C16 N24 Ni1 126.66(15)
C19 N24 Ni1 127.67(14)
N21 C1 C20 126.08(19)
N21 C1 C2 110.00(18)
C20 C1 C2 123.73(19)
C3 C2 C1 107.32(19)
C3 C2 H2A 126.3
C1 C2 H2A 126.3
C2 C3 C4 107.20(19)
C2 C3 H3A 126.4
C4 C3 H3A 126.4
C5 C4 N21 124.80(19)
C5 C4 C3 124.75(19)
N21 C4 C3 110.02(18)
C4 C5 C6 121.28(19)
C4 C5 C5A 119.47(19)
C6 C5 C5A 118.81(19)
N22 C6 C5 125.59(19)
N22 C6 C7 109.69(18)
C5 C6 C7 124.32(19)
C8 C7 C6 107.20(19)
C8 C7 H7A 126.4
C6 C7 H7A 126.4
C7 C8 C9 107.54(19)
C7 C8 H8A 126.2
C9 C8 H8A 126.2
N22 C9 C10 125.45(19)
N22 C9 C8 109.73(18)
C10 C9 C8 124.4(2)
C11 C10 C9 120.3(2)
C11 C10 C10A 120.88(19)
C9 C10 C10A 118.7(2)
N23 C11 C10 124.79(19)
N23 C11 C12 109.91(19)
C10 C11 C12 125.0(2)
C13 C12 C11 107.1(2)
C13 C12 H12A 126.4
C11 C12 H12A 126.4
C12 C13 C14 107.1(2)
C12 C13 H13A 126.5
C14 C13 H13A 126.5
C15 C14 N23 124.62(19)
C15 C14 C13 124.2(2)
N23 C14 C13 110.51(19)
C14 C15 C16 122.8(2)
C14 C15 H15A 118.6
C16 C15 H15A 118.6
C15 C16 N24 124.9(2)
C15 C16 C17 124.3(2)
N24 C16 C17 110.40(19)
C18 C17 C16 107.3(2)
C18 C17 H17A 126.4
C16 C17 H17A 126.4
C17 C18 C19 107.4(2)
C17 C18 H18A 126.3
C19 C18 H18A 126.3
C20 C19 N24 124.78(19)
C20 C19 C18 125.5(2)
N24 C19 C18 109.19(19)
C19 C20 C1 120.25(19)
C19 C20 C20A 120.60(19)
C1 C20 C20A 119.02(19)
C5 C5A C5B 113.49(18)
C5 C5A H5AA 108.9
C5B C5A H5AA 108.9
C5 C5A H5AB 108.9
C5B C5A H5AB 108.9
H5AA C5A H5AB 107.7
C5C C5B C5A 112.96(19)
C5C C5B H5BA 109.0
C5A C5B H5BA 109.0
C5C C5B H5BB 109.0
C5A C5B H5BB 109.0
H5BA C5B H5BB 107.8
C5D C5C C5B 112.5(2)
C5D C5C H5CA 109.1
C5B C5C H5CA 109.1
C5D C5C H5CB 109.1
C5B C5C H5CB 109.1
H5CA C5C H5CB 107.8
C5C C5D H5DA 109.5
C5C C5D H5DB 109.5
H5DA C5D H5DB 109.5
C5C C5D H5DC 109.5
H5DA C5D H5DC 109.5
H5DB C5D H5DC 109.5
C10 C10A C10B 113.14(18)
C10 C10A H10A 109.0
C10B C10A H10A 109.0
C10 C10A H10B 109.0
C10B C10A H10B 109.0
H10A C10A H10B 107.8
C10D C10B C10C 110.9(2)
C10D C10B C10A 109.87(19)
C10C C10B C10A 111.9(2)
C10D C10B H10C 108.0
C10C C10B H10C 108.0
C10A C10B H10C 108.0
C10B C10C H10D 109.5
C10B C10C H10E 109.5
H10D C10C H10E 109.5
C10B C10C H10F 109.5
H10D C10C H10F 109.5
H10E C10C H10F 109.5
C10B C10D H10G 109.5
C10B C10D H10H 109.5
H10G C10D H10H 109.5
C10B C10D H10I 109.5
H10G C10D H10I 109.5
H10H C10D H10I 109.5
C20 C20A C20B 114.66(18)
C20 C20A H20A 108.6
C20B C20A H20A 108.6
C20 C20A H20B 108.6
C20B C20A H20B 108.6
H20A C20A H20B 107.6
C20D C20B C20C 110.9(2)
C20D C20B C20A 108.64(19)
C20C C20B C20A 112.7(2)
C20D C20B H20C 108.2
C20C C20B H20C 108.2
C20A C20B H20C 108.2
C20B C20C H20D 109.5
C20B C20C H20E 109.5
H20D C20C H20E 109.5
C20B C20C H20F 109.5
H20D C20C H20F 109.5
H20E C20C H20F 109.5
C20B C20D H20G 109.5
C20B C20D H20H 109.5
H20G C20D H20H 109.5
C20B C20D H20I 109.5
H20G C20D H20I 109.5
H20H C20D H20I 109.5
N25 Ni2 N26 90.61(7)
N25 Ni2 N27 179.48(7)
N26 Ni2 N27 89.38(7)
N25 Ni2 N28 89.50(7)
N26 Ni2 N28 179.69(7)
N27 Ni2 N28 90.51(7)
C21 N25 C24 105.49(17)
C21 N25 Ni2 127.18(14)
C24 N25 Ni2 127.32(14)
C29 N26 C26 105.99(17)
C29 N26 Ni2 127.06(14)
C26 N26 Ni2 126.95(14)
C34 N27 C31 105.14(17)
C34 N27 Ni2 126.75(14)
C31 N27 Ni2 128.11(14)
C36 N28 C39 105.69(17)
C36 N28 Ni2 126.53(14)
C39 N28 Ni2 127.79(14)
N25 C21 C40 126.20(19)
N25 C21 C22 109.76(18)
C40 C21 C22 123.74(19)
C23 C22 C21 107.39(19)
C23 C22 H22A 126.3
C21 C22 H22A 126.3
C22 C23 C24 107.22(19)
C22 C23 H23A 126.4
C24 C23 H23A 126.4
N25 C24 C25 124.76(19)
N25 C24 C23 110.01(18)
C25 C24 C23 124.82(19)
C26 C25 C24 121.27(19)
C26 C25 C25A 118.97(19)
C24 C25 C25A 119.13(19)
N26 C26 C25 125.34(19)
N26 C26 C27 109.56(18)
C25 C26 C27 124.62(19)
C28 C27 C26 107.15(19)
C28 C27 H27A 126.4
C26 C27 H27A 126.4
C27 C28 C29 107.59(19)
C27 C28 H28A 126.2
C29 C28 H28A 126.2
N26 C29 C30 125.74(19)
N26 C29 C28 109.59(18)
C30 C29 C28 124.3(2)
C31 C30 C29 120.24(19)
C31 C30 C30A 121.19(19)
C29 C30 C30A 118.46(19)
C30 C31 N27 124.45(19)
C30 C31 C32 125.4(2)
N27 C31 C32 109.63(19)
C33 C32 C31 107.2(2)
C33 C32 H32A 126.4
C31 C32 H32A 126.4
C32 C33 C34 107.4(2)
C32 C33 H33A 126.3
C34 C33 H33A 126.3
C35 C34 N27 124.3(2)
C35 C34 C33 124.6(2)
N27 C34 C33 110.51(19)
C36 C35 C34 123.0(2)
C36 C35 H35A 118.5
C34 C35 H35A 118.5
C35 C36 N28 124.67(19)
C35 C36 C37 124.7(2)
N28 C36 C37 110.19(19)
C38 C37 C36 107.3(2)
C38 C37 H37A 126.3
C36 C37 H37A 126.3
C37 C38 C39 107.28(19)
C37 C38 H38A 126.4
C39 C38 H38A 126.4
N28 C39 C40 124.70(19)
N28 C39 C38 109.42(18)
C40 C39 C38 125.3(2)
C21 C40 C39 119.68(19)
C21 C40 C40A 119.78(19)
C39 C40 C40A 120.45(19)
C25 C25A C25B 112.54(18)
C25 C25A H25A 109.1
C25B C25A H25A 109.1
C25 C25A H25B 109.1
C25B C25A H25B 109.1
H25A C25A H25B 107.8
C25C C25B C25A 113.5(2)
C25C C25B H25C 108.9
C25A C25B H25C 108.9
C25C C25B H25D 108.9
C25A C25B H25D 108.9
H25C C25B H25D 107.7
C25D C25C C25B 113.8(2)
C25D C25C H25E 108.8
C25B C25C H25E 108.8
C25D C25C H25F 108.8
C25B C25C H25F 108.8
H25E C25C H25F 107.7
C25C C25D H25G 109.5
C25C C25D H25H 109.5
H25G C25D H25H 109.5
C25C C25D H25I 109.5
H25G C25D H25I 109.5
H25H C25D H25I 109.5
C30 C30A C30B 112.90(18)
C30 C30A H30A 109.0
C30B C30A H30A 109.0
C30 C30A H30B 109.0
C30B C30A H30B 109.0
H30A C30A H30B 107.8
C30D C30B C30C 111.5(2)
C30D C30B C30A 112.1(2)
C30C C30B C30A 109.69(19)
C30D C30B H30C 107.8
C30C C30B H30C 107.8
C30A C30B H30C 107.8
C30B C30C H30D 109.5
C30B C30C H30E 109.5
H30D C30C H30E 109.5
C30B C30C H30F 109.5
H30D C30C H30F 109.5
H30E C30C H30F 109.5
C30B C30D H30G 109.5
C30B C30D H30H 109.5
H30G C30D H30H 109.5
C30B C30D H30I 109.5
H30G C30D H30I 109.5
H30H C30D H30I 109.5
C40 C40A C40B 114.43(18)
C40 C40A H40A 108.7
C40B C40A H40A 108.7
C40 C40A H40B 108.7
C40B C40A H40B 108.7
H40A C40A H40B 107.6
C40C C40B C40A 113.18(19)
C40C C40B C40D 110.34(19)
C40A C40B C40D 108.76(18)
C40C C40B H40C 108.1
C40A C40B H40C 108.1
C40D C40B H40C 108.1
C40B C40C H40D 109.5
C40B C40C H40E 109.5
H40D C40C H40E 109.5
C40B C40C H40F 109.5
H40D C40C H40F 109.5
H40E C40C H40F 109.5
C40B C40D H40G 109.5
C40B C40D H40H 109.5
H40G C40D H40H 109.5
C40B C40D H40I 109.5
H40G C40D H40I 109.5
H40H C40D H40I 109.5

loop_
_geom_bond_atom_site_label_1
_geom_bond_atom_site_label_2
_geom_bond_distance
Ni1 N21 1.9089(17)
Ni1 N22 1.9107(17)
Ni1 N24 1.9170(17)
Ni1 N23 1.9176(17)
N21 C1 1.378(3)
N21 C4 1.388(3)
N22 C6 1.383(3)
N22 C9 1.383(3)
N23 C11 1.379(3)
N23 C14 1.383(3)
N24 C16 1.376(3)
N24 C19 1.388(3)
C1 C20 1.394(3)
C1 C2 1.439(3)
C2 C3 1.346(3)
C2 H2A 0.9500
C3 C4 1.434(3)
C3 H3A 0.9500
C4 C5 1.387(3)
C5 C6 1.392(3)
C5 C5A 1.516(3)
C6 C7 1.433(3)
C7 C8 1.350(3)
C7 H7A 0.9500
C8 C9 1.428(3)
C8 H8A 0.9500
C9 C10 1.400(3)
C10 C11 1.385(3)
C10 C10A 1.515(3)
C11 C12 1.444(3)
C12 C13 1.347(3)
C12 H12A 0.9500
C13 C14 1.430(3)
C13 H13A 0.9500
C14 C15 1.371(3)
C15 C16 1.376(3)
C15 H15A 0.9500
C16 C17 1.428(3)
C17 C18 1.345(3)
C17 H17A 0.9500
C18 C19 1.443(3)
C18 H18A 0.9500
C19 C20 1.385(3)
C20 C20A 1.516(3)
C5A C5B 1.531(3)
C5A H5AA 0.9900
C5A H5AB 0.9900
C5B C5C 1.525(3)
C5B H5BA 0.9900
C5B H5BB 0.9900
C5C C5D 1.520(4)
C5C H5CA 0.9900
C5C H5CB 0.9900
C5D H5DA 0.9800
C5D H5DB 0.9800
C5D H5DC 0.9800
C10A C10B 1.531(3)
C10A H10A 0.9900
C10A H10B 0.9900
C10B C10D 1.522(3)
C10B C10C 1.526(3)
C10B H10C 1.0000
C10C H10D 0.9800
C10C H10E 0.9800
C10C H10F 0.9800
C10D H10G 0.9800
C10D H10H 0.9800
C10D H10I 0.9800
C20A C20B 1.538(3)
C20A H20A 0.9900
C20A H20B 0.9900
C20B C20D 1.525(3)
C20B C20C 1.522(3)
C20B H20C 1.0000
C20C H20D 0.9800
C20C H20E 0.9800
C20C H20F 0.9800
C20D H20G 0.9800
C20D H20H 0.9800
C20D H20I 0.9800
Ni2 N25 1.9044(17)
Ni2 N26 1.9062(17)
Ni2 N27 1.9128(17)
Ni2 N28 1.9147(17)
N25 C21 1.378(3)
N25 C24 1.387(3)
N26 C29 1.383(3)
N26 C26 1.384(3)
N27 C34 1.379(3)
N27 C31 1.388(3)
N28 C36 1.377(3)
N28 C39 1.388(3)
C21 C40 1.391(3)
C21 C22 1.443(3)
C22 C23 1.344(3)
C22 H22A 0.9500
C23 C24 1.434(3)
C23 H23A 0.9500
C24 C25 1.391(3)
C25 C26 1.389(3)
C25 C25A 1.510(3)
C26 C27 1.436(3)
C27 C28 1.352(3)
C27 H27A 0.9500
C28 C29 1.431(3)
C28 H28A 0.9500
C29 C30 1.400(3)
C30 C31 1.381(3)
C30 C30A 1.515(3)
C31 C32 1.442(3)
C32 C33 1.342(3)
C32 H32A 0.9500
C33 C34 1.427(3)
C33 H33A 0.9500
C34 C35 1.379(3)
C35 C36 1.374(3)
C35 H35A 0.9500
C36 C37 1.433(3)
C37 C38 1.347(3)
C37 H37A 0.9500
C38 C39 1.442(3)
C38 H38A 0.9500
C39 C40 1.389(3)
C40 C40A 1.513(3)
C25A C25B 1.531(3)
C25A H25A 0.9900
C25A H25B 0.9900
C25B C25C 1.530(3)
C25B H25C 0.9900
C25B H25D 0.9900
C25C C25D 1.511(3)
C25C H25E 0.9900
C25C H25F 0.9900
C25D H25G 0.9800
C25D H25H 0.9800
C25D H25I 0.9800
C30A C30B 1.535(3)
C30A H30A 0.9900
C30A H30B 0.9900
C30B C30D 1.516(3)
C30B C30C 1.526(3)
C30B H30C 1.0000
C30C H30D 0.9800
C30C H30E 0.9800
C30C H30F 0.9800
C30D H30G 0.9800
C30D H30H 0.9800
C30D H30I 0.9800
C40A C40B 1.535(3)
C40A H40A 0.9900
C40A H40B 0.9900
C40B C40C 1.525(3)
C40B C40D 1.537(3)
C40B H40C 1.0000
C40C H40D 0.9800
C40C H40E 0.9800
C40C H40F 0.9800
C40D H40G 0.9800
C40D H40H 0.9800
C40D H40I 0.9800

loop_
_geom_torsion_atom_site_label_1
_geom_torsion_atom_site_label_2
_geom_torsion_atom_site_label_3
_geom_torsion_atom_site_label_4
_geom_torsion
N22 Ni1 N21 C1 -162.73(17)
N24 Ni1 N21 C1 16.04(17)
N22 Ni1 N21 C4 18.99(17)
N24 Ni1 N21 C4 -162.24(17)
N21 Ni1 N22 C6 -16.75(17)
N23 Ni1 N22 C6 162.36(17)
N21 Ni1 N22 C9 161.03(17)
N23 Ni1 N22 C9 -19.86(17)
N22 Ni1 N23 C11 18.90(18)
N24 Ni1 N23 C11 -159.87(18)
N22 Ni1 N23 C14 -161.52(17)
N24 Ni1 N23 C14 19.71(17)
N21 Ni1 N24 C16 162.10(17)
N23 Ni1 N24 C16 -17.01(17)
N21 Ni1 N24 C19 -20.39(17)
N23 Ni1 N24 C19 160.49(17)
C4 N21 C1 C20 175.2(2)
Ni1 N21 C1 C20 -3.3(3)
C4 N21 C1 C2 0.1(2)
Ni1 N21 C1 C2 -178.46(14)
N21 C1 C2 C3 2.0(3)
C20 C1 C2 C3 -173.2(2)
C1 C2 C3 C4 -3.2(2)
C1 N21 C4 C5 170.7(2)
Ni1 N21 C4 C5 -10.8(3)
C1 N21 C4 C3 -2.1(2)
Ni1 N21 C4 C3 176.46(14)
C2 C3 C4 C5 -169.3(2)
C2 C3 C4 N21 3.5(2)
N21 C4 C5 C6 -7.1(3)
C3 C4 C5 C6 164.7(2)
N21 C4 C5 C5A -179.42(19)
C3 C4 C5 C5A -7.7(3)
C9 N22 C6 C5 -172.0(2)
Ni1 N22 C6 C5 6.2(3)
C9 N22 C6 C7 1.0(2)
Ni1 N22 C6 C7 179.15(14)
C4 C5 C6 N22 9.4(3)
C5A C5 C6 N22 -178.18(19)
C4 C5 C6 C7 -162.6(2)
C5A C5 C6 C7 9.8(3)
N22 C6 C7 C8 -2.6(2)
C5 C6 C7 C8 170.5(2)
C6 C7 C8 C9 3.1(2)
C6 N22 C9 C10 -172.2(2)
Ni1 N22 C9 C10 9.7(3)
C6 N22 C9 C8 0.9(2)
Ni1 N22 C9 C8 -177.23(14)
C7 C8 C9 N22 -2.6(2)
C7 C8 C9 C10 170.6(2)
N22 C9 C10 C11 10.1(3)
C8 C9 C10 C11 -162.0(2)
N22 C9 C10 C10A -173.86(19)
C8 C9 C10 C10A 14.0(3)
C14 N23 C11 C10 173.2(2)
Ni1 N23 C11 C10 -7.1(3)
C14 N23 C11 C12 -0.5(2)
Ni1 N23 C11 C12 179.20(14)
C9 C10 C11 N23 -11.3(3)
C10A C10 C11 N23 172.68(19)
C9 C10 C11 C12 161.4(2)
C10A C10 C11 C12 -14.6(3)
N23 C11 C12 C13 2.7(3)
C10 C11 C12 C13 -170.9(2)
C11 C12 C13 C14 -3.8(3)
C11 N23 C14 C15 168.8(2)
Ni1 N23 C14 C15 -10.9(3)
C11 N23 C14 C13 -1.9(2)
Ni1 N23 C14 C13 178.43(14)
C12 C13 C14 C15 -167.0(2)
C12 C13 C14 N23 3.7(3)
N23 C14 C15 C16 -8.7(3)
C13 C14 C15 C16 160.8(2)
C14 C15 C16 N24 11.7(3)
C14 C15 C16 C17 -160.6(2)
C19 N24 C16 C15 -172.9(2)
Ni1 N24 C16 C15 5.1(3)
C19 N24 C16 C17 0.4(2)
Ni1 N24 C16 C17 178.33(14)
C15 C16 C17 C18 170.5(2)
N24 C16 C17 C18 -2.8(3)
C16 C17 C18 C19 3.9(3)
C16 N24 C19 C20 -169.7(2)
Ni1 N24 C19 C20 12.4(3)
C16 N24 C19 C18 2.0(2)
Ni1 N24 C19 C18 -175.91(14)
C17 C18 C19 C20 167.8(2)
C17 C18 C19 N24 -3.8(2)
N24 C19 C20 C1 7.7(3)
C18 C19 C20 C1 -162.7(2)
N24 C19 C20 C20A -176.53(19)
C18 C19 C20 C20A 13.1(3)
N21 C1 C20 C19 -12.4(3)
C2 C1 C20 C19 162.1(2)
N21 C1 C20 C20A 171.77(19)
C2 C1 C20 C20A -13.7(3)
C4 C5 C5A C5B 88.9(2)
C6 C5 C5A C5B -83.6(2)
C5 C5A C5B C5C 175.75(19)
C5A C5B C5C C5D -175.8(2)
C11 C10 C10A C10B -106.1(2)
C9 C10 C10A C10B 77.8(3)
C10 C10A C10B C10D -173.6(2)
C10 C10A C10B C10C 62.8(3)
C19 C20 C20A C20B 112.8(2)
C1 C20 C20A C20B -71.3(3)
C20 C20A C20B C20D -173.34(19)
C20 C20A C20B C20C -50.1(3)
N26 Ni2 N25 C21 161.29(17)
N28 Ni2 N25 C21 -19.00(17)
N26 Ni2 N25 C24 -18.48(17)
N28 Ni2 N25 C24 161.24(17)
N25 Ni2 N26 C29 -160.60(17)
N27 Ni2 N26 C29 19.93(17)
N25 Ni2 N26 C26 18.11(17)
N27 Ni2 N26 C26 -161.36(17)
N26 Ni2 N27 C34 160.36(17)
N28 Ni2 N27 C34 -19.36(17)
N26 Ni2 N27 C31 -21.01(17)
N28 Ni2 N27 C31 159.28(17)
N25 Ni2 N28 C36 -159.91(17)
N27 Ni2 N28 C36 19.57(17)
N25 Ni2 N28 C39 19.96(17)
N27 Ni2 N28 C39 -160.56(17)
C24 N25 C21 C40 -173.9(2)
Ni2 N25 C21 C40 6.3(3)
C24 N25 C21 C22 0.0(2)
Ni2 N25 C21 C22 -179.78(14)
N25 C21 C22 C23 -2.3(3)
C40 C21 C22 C23 171.7(2)
C21 C22 C23 C24 3.6(3)
C21 N25 C24 C25 -170.7(2)
Ni2 N25 C24 C25 9.1(3)
C21 N25 C24 C23 2.2(2)
Ni2 N25 C24 C23 -178.00(14)
C22 C23 C24 N25 -3.7(3)
C22 C23 C24 C25 169.2(2)
N25 C24 C25 C26 8.1(3)
C23 C24 C25 C26 -163.8(2)
N25 C24 C25 C25A 178.94(19)
C23 C24 C25 C25A 7.0(3)
C29 N26 C26 C25 170.5(2)
Ni2 N26 C26 C25 -8.4(3)
C29 N26 C26 C27 -1.8(2)
Ni2 N26 C26 C27 179.26(14)
C24 C25 C26 N26 -8.5(3)
C25A C25 C26 N26 -179.28(19)
C24 C25 C26 C27 162.7(2)
C25A C25 C26 C27 -8.1(3)
N26 C26 C27 C28 3.4(2)
C25 C26 C27 C28 -169.0(2)
C26 C27 C28 C29 -3.5(2)
C26 N26 C29 C30 173.1(2)
Ni2 N26 C29 C30 -7.9(3)
C26 N26 C29 C28 -0.4(2)
Ni2 N26 C29 C28 178.55(14)
C27 C28 C29 N26 2.5(2)
C27 C28 C29 C30 -171.1(2)
N26 C29 C30 C31 -11.9(3)
C28 C29 C30 C31 160.7(2)
N26 C29 C30 C30A 171.94(19)
C28 C29 C30 C30A -15.5(3)
C29 C30 C31 N27 10.9(3)
C30A C30 C31 N27 -172.96(19)
C29 C30 C31 C32 -160.1(2)
C30A C30 C31 C32 16.0(3)
C34 N27 C31 C30 -171.49(19)
Ni2 N27 C31 C30 9.6(3)
C34 N27 C31 C32 0.7(2)
Ni2 N27 C31 C32 -178.14(14)
C30 C31 C32 C33 169.5(2)
N27 C31 C32 C33 -2.7(2)
C31 C32 C33 C34 3.4(2)
C31 N27 C34 C35 -169.9(2)
Ni2 N27 C34 C35 9.0(3)
C31 N27 C34 C33 1.4(2)
Ni2 N27 C34 C33 -179.73(14)
C32 C33 C34 C35 168.1(2)
C32 C33 C34 N27 -3.1(2)
N27 C34 C35 C36 9.3(3)
C33 C34 C35 C36 -160.7(2)
C34 C35 C36 N28 -9.1(3)
C34 C35 C36 C37 162.5(2)
C39 N28 C36 C35 170.6(2)
Ni2 N28 C36 C35 -9.5(3)
C39 N28 C36 C37 -2.0(2)
Ni2 N28 C36 C37 177.93(14)
C35 C36 C37 C38 -169.2(2)
N28 C36 C37 C38 3.4(2)
C36 C37 C38 C39 -3.2(2)
C36 N28 C39 C40 171.8(2)
Ni2 N28 C39 C40 -8.1(3)
C36 N28 C39 C38 0.0(2)
Ni2 N28 C39 C38 -179.94(14)
C37 C38 C39 N28 2.1(2)
C37 C38 C39 C40 -169.6(2)
N25 C21 C40 C39 13.6(3)
C22 C21 C40 C39 -159.5(2)
N25 C21 C40 C40A -169.83(19)
C22 C21 C40 C40A 17.1(3)
N28 C39 C40 C21 -12.5(3)
C38 C39 C40 C21 158.0(2)
N28 C39 C40 C40A 170.88(19)
C38 C39 C40 C40A -18.6(3)
C26 C25 C25A C25B 85.4(2)
C24 C25 C25A C25B -85.6(2)
C25 C25A C25B C25C -178.5(2)
C25A C25B C25C C25D 65.3(3)
C31 C30 C30A C30B 112.5(2)
C29 C30 C30A C30B -71.3(3)
C30 C30A C30B C30D -63.3(3)
C30 C30A C30B C30C 172.2(2)
C21 C40 C40A C40B 63.0(3)
C39 C40 C40A C40B -120.4(2)
C40 C40A C40B C40C 44.7(3)
C40 C40A C40B C40D 167.76(19)
